data_9011817
loop_
_publ_author_name
'Kyono, A.'
'Kimata, M.'

_publ_section_title
;
 Refinement of the crystal structure of a synthetic non-stoichiometric
 Rb-feldspar
;
_journal_issue 4
_journal_name_full 'Mineralogical Magazine'
_journal_page_first 523
_journal_page_last 531
_journal_paper_doi 10.1180/002646101750377542
_journal_volume 65
_journal_year 2001
_chemical_compound_source Synthetic
_chemical_formula_sum 'Al1.062 O8 Rb0.811 Si3'
_chemical_name_mineral Rubicline
_space_group_IT_number 12
_symmetry_space_group_name_Hall '-C 2y'
_symmetry_space_group_name_H-M 'C 1 2/m 1'
_cell_angle_alpha 90
_cell_angle_beta 116.11
_cell_angle_gamma 90
_cell_formula_units_Z 4
_cell_length_a 8.839
_cell_length_b 13.035
_cell_length_c 7.175
_cell_volume 742.316
_database_code_amcsd 0014559
_exptl_crystal_density_diffrn 2.776
_cod_depositor_comments
;
 Adding _atom_site_type_symbol label and values.

 Antanas Vaitkus
 2013-03-28
;
_cod_original_formula_sum 'Rb.811 Al1.062 Si3 O8'
_cod_database_code 9011817

loop_
_space_group_symop_operation_xyz
x,y,z
1/2+x,1/2+y,z
x,-y,z
1/2+x,1/2-y,z
-x,y,-z
1/2-x,1/2+y,-z
-x,-y,-z
1/2-x,1/2-y,-z

loop_
_atom_site_aniso_label
_atom_site_aniso_U_11
_atom_site_aniso_U_22
_atom_site_aniso_U_33
_atom_site_aniso_U_12
_atom_site_aniso_U_13
_atom_site_aniso_U_23
Rb 0.03560 0.06410 0.03960 0.00000 0.01930 0.00000
Al 0.03560 0.06410 0.03960 0.00000 0.01930 0.00000
SiT1 0.04510 0.05440 0.04780 -0.00260 0.02500 -0.00080
AlT2_1 0.04510 0.05440 0.04780 -0.00260 0.02500 -0.00080
SiT2 0.04800 0.05650 0.05050 -0.00160 0.02850 0.00300
AlT2_2 0.04800 0.05650 0.05050 -0.00160 0.02850 0.00300
OA1 0.05000 0.07450 0.06520 0.00000 0.02620 0.00000
OA2 0.06110 0.05850 0.03880 0.00000 0.03240 0.00000
OB 0.04550 0.09070 0.05950 0.00020 0.02520 -0.00360
OC 0.08270 0.07720 0.04130 0.01070 0.03410 -0.00040
OD 0.06170 0.05380 0.06710 0.00120 0.04160 0.00020

loop_
_atom_site_label
_atom_site_type_symbol
_atom_site_fract_x
_atom_site_fract_y
_atom_site_fract_z
_atom_site_occupancy
_atom_site_U_iso_or_equiv
Rb Rb 0.29600 0.00000 0.14600 0.81100 0.04540
Al Al 0.29600 0.00000 0.14600 0.06200 0.04540
SiT1 Si 0.01060 0.19130 0.22230 0.75500 0.04740
AlT2_1 Al 0.01060 0.19130 0.22230 0.24500 0.04740
SiT2 Si 0.72350 0.11940 0.34460 0.74500 0.04920
AlT2_2 Al 0.72350 0.11940 0.34460 0.25500 0.04940
OA1 O 0.00000 0.15570 0.00000 1.00000 0.06300
OA2 O 0.66620 0.00000 0.28340 1.00000 0.04900
OB O 0.83110 0.15970 0.22450 1.00000 0.06450
OC O 0.04440 0.31300 0.25850 1.00000 0.06460
OD O 0.16920 0.12920 0.40260 1.00000 0.05600

loop_
_cod_changelog_entry_id
_cod_changelog_entry_author
_cod_changelog_entry_date
_cod_changelog_entry_text
1
;cod-tools version 3.10.1
Id: cif_fix_AMCSD_atom_labels 10224 2024-08-07 11:09:31Z saulius
;
2024-08-07T19:40:05+03:00
;Changed the following '_atom_site_label' values:
the first duplicated label 'AlT2'  converted to 'AlT2_1'
duplicated label 'AlT2' at index 5 converted to 'AlT2_2'
;

loop_
_cod_related_entry_id
_cod_related_entry_database
_cod_related_entry_code
1 AMCSD 0014559
